data_4126044
loop_
_publ_author_name
'Han, Yuxi'
'Zhang, Sutao'
'He, Jianghua'
'Zhang, Yuetao'

_publ_section_title
;
 B(C6F5)3-Catalyzed (Convergent) Disproportionation Reaction of Indoles.
;
_journal_issue 21
_journal_name_full 'Journal of the American Chemical Society'
_journal_page_first 7399
_journal_page_last 7407
_journal_paper_doi 10.1021/jacs.7b03534
_journal_volume 139
_journal_year 2017
_chemical_formula_moiety 'C30 H26 N2 Si'
_chemical_formula_sum 'C30 H26 N2 Si'
_chemical_formula_weight 442.62
_chemical_name_systematic
; 
 ? 
;
_space_group_IT_number 14
_symmetry_cell_setting monoclinic
_symmetry_space_group_name_Hall '-P 2ybc'
_symmetry_space_group_name_H-M 'P 1 21/c 1'
_atom_sites_solution_hydrogens geom
_atom_sites_solution_primary direct
_atom_sites_solution_secondary difmap
_audit_creation_method SHELXL-97
_cell_angle_alpha 90.00
_cell_angle_beta 105.826(4)
_cell_angle_gamma 90.00
_cell_formula_units_Z 4
_cell_length_a 16.290(3)
_cell_length_b 7.9432(13)
_cell_length_c 18.521(3)
_cell_measurement_reflns_used 2443
_cell_measurement_temperature 296(2)
_cell_measurement_theta_max 24.65
_cell_measurement_theta_min 2.29
_cell_volume 2305.7(7)
_computing_cell_refinement 'Bruker SMART'
_computing_data_collection 'Bruker SMART'
_computing_data_reduction 'Bruker SMART'
_computing_molecular_graphics SHELXP-97
_computing_publication_material SHELXP-97
_computing_structure_refinement 'SHELXL-97 (Sheldrick, 2008)'
_computing_structure_solution 'SHELXS-97 (Sheldrick, 2008)'
_diffrn_ambient_temperature 296(2)
_diffrn_measured_fraction_theta_full 0.991
_diffrn_measured_fraction_theta_max 0.991
_diffrn_measurement_device_type 'Bruker APEX-II CCD'
_diffrn_measurement_method '\f and \w scans'
_diffrn_radiation_monochromator graphite
_diffrn_radiation_source 'fine-focus sealed tube'
_diffrn_radiation_type MoK\a
_diffrn_radiation_wavelength 0.71073
_diffrn_reflns_av_R_equivalents 0.0722
_diffrn_reflns_av_sigmaI/netI 0.0906
_diffrn_reflns_limit_h_max 21
_diffrn_reflns_limit_h_min -18
_diffrn_reflns_limit_k_max 10
_diffrn_reflns_limit_k_min -10
_diffrn_reflns_limit_l_max 24
_diffrn_reflns_limit_l_min -24
_diffrn_reflns_number 16369
_diffrn_reflns_theta_full 28.35
_diffrn_reflns_theta_max 28.35
_diffrn_reflns_theta_min 1.30
_exptl_absorpt_coefficient_mu 0.123
_exptl_absorpt_correction_type none
_exptl_crystal_colour colourless
_exptl_crystal_density_diffrn 1.275
_exptl_crystal_density_meas 1.275
_exptl_crystal_density_method 'not measured'
_exptl_crystal_description block
_exptl_crystal_F_000 936
_exptl_crystal_size_max 0.28
_exptl_crystal_size_mid 0.24
_exptl_crystal_size_min 0.18
_refine_diff_density_max 0.454
_refine_diff_density_min -0.278
_refine_diff_density_rms 0.056
_refine_ls_extinction_method none
_refine_ls_goodness_of_fit_ref 0.874
_refine_ls_hydrogen_treatment mixed
_refine_ls_matrix_type full
_refine_ls_number_parameters 300
_refine_ls_number_reflns 5713
_refine_ls_number_restraints 0
_refine_ls_restrained_S_all 0.874
_refine_ls_R_factor_all 0.1026
_refine_ls_R_factor_gt 0.0541
_refine_ls_shift/su_max 0.000
_refine_ls_shift/su_mean 0.000
_refine_ls_structure_factor_coef Fsqd
_refine_ls_weighting_details 'calc w=1/[\s^2^(Fo^2^)+(0.1000P)^2^+0.1631P] where P=(Fo^2^+2Fc^2^)/3'
_refine_ls_weighting_scheme calc
_refine_ls_wR_factor_gt 0.1344
_refine_ls_wR_factor_ref 0.1609
_reflns_number_gt 3561
_reflns_number_total 5713
_reflns_threshold_expression >2sigma(I)
_cod_data_source_file ja7b03534_si_004.cif
_cod_data_source_block 7aa
_cod_depositor_comments
;
The following automatic conversions were performed:

'_symmetry_cell_setting' value 'Monoclinic' changed to 'monoclinic'
according to
/home/data/users/saulius/crontab/automatic-downloads/rss-feeds/ACS/lib/dictionaries/cif_core.dic
dictionary named 'cif_core.dic' version 2.4.2 from 2011-04-26.

Automatic conversion script
Id: cif_fix_values 4973 2017-02-22 13:04:09Z antanas 

 Adding full bibliography for 4126044--4126045.cif.
;
_cod_original_cell_volume 2305.6(7)
_cod_original_sg_symbol_H-M 'P2(1)/c  '
_cod_database_code 4126044

loop_
_symmetry_equiv_pos_as_xyz
'x, y, z'
'-x, y+1/2, -z+1/2'
'-x, -y, -z'
'x, -y-1/2, z-1/2'

loop_
_atom_site_label
_atom_site_type_symbol
_atom_site_fract_x
_atom_site_fract_y
_atom_site_fract_z
_atom_site_U_iso_or_equiv
_atom_site_adp_type
_atom_site_occupancy
_atom_site_symmetry_multiplicity
_atom_site_calc_flag
_atom_site_refinement_flags
C1 C 0.12732(19) 0.8273(3) 0.39863(18) 0.0412(7) Uani 1 1 d .
H1A H 0.1769 0.8974 0.4055 0.062 Uiso 1 1 calc R
H1B H 0.1112 0.8216 0.4447 0.062 Uiso 1 1 calc R
H1C H 0.0812 0.8739 0.3599 0.062 Uiso 1 1 calc R
C2 C 0.22313(15) 0.6043(3) 0.36787(13) 0.0230(5) Uani 1 1 d .
H2 H 0.2721 0.6700 0.3771 0.028 Uiso 1 1 calc R
C3 C 0.21793(13) 0.4396(3) 0.34320(12) 0.0179(5) Uani 1 1 d .
C4 C 0.08382(14) 0.2444(3) 0.31128(13) 0.0210(5) Uani 1 1 d .
H4 H 0.1097 0.1514 0.2963 0.025 Uiso 1 1 calc R
C5 C -0.00124(15) 0.2394(3) 0.30999(14) 0.0292(6) Uani 1 1 d .
H5 H -0.0326 0.1420 0.2939 0.035 Uiso 1 1 calc R
C6 C -0.04115(15) 0.3780(3) 0.33236(14) 0.0308(6) Uani 1 1 d .
H6 H -0.0985 0.3707 0.3311 0.037 Uiso 1 1 calc R
C7 C 0.00229(15) 0.5242(3) 0.35611(14) 0.0275(6) Uani 1 1 d .
H7 H -0.0243 0.6164 0.3709 0.033 Uiso 1 1 calc R
C8 C 0.13063(13) 0.3912(3) 0.33547(12) 0.0163(4) Uani 1 1 d .
C9 C 0.08828(14) 0.5290(3) 0.35713(12) 0.0194(5) Uani 1 1 d .
C10 C 0.2508(2) -0.1457(3) 0.10076(18) 0.0463(8) Uani 1 1 d .
H10A H 0.1961 -0.1998 0.0852 0.069 Uiso 1 1 calc R
H10B H 0.2910 -0.2196 0.1333 0.069 Uiso 1 1 calc R
H10C H 0.2700 -0.1198 0.0574 0.069 Uiso 1 1 calc R
C11 C 0.28316(16) 0.0410(3) 0.21442(14) 0.0284(6) Uani 1 1 d .
H11 H 0.3186 -0.0345 0.2469 0.034 Uiso 1 1 calc R
C12 C 0.26366(14) 0.2008(3) 0.23465(13) 0.0236(5) Uani 1 1 d .
C13 C 0.16300(15) 0.4217(3) 0.14977(14) 0.0276(5) Uani 1 1 d .
H13 H 0.1684 0.5053 0.1860 0.033 Uiso 1 1 calc R
C14 C 0.11127(17) 0.4453(4) 0.07842(15) 0.0366(6) Uani 1 1 d .
H14 H 0.0819 0.5464 0.0666 0.044 Uiso 1 1 calc R
C15 C 0.10162(17) 0.3216(4) 0.02313(16) 0.0406(7) Uani 1 1 d .
H15 H 0.0661 0.3421 -0.0246 0.049 Uiso 1 1 calc R
C16 C 0.14326(17) 0.1716(4) 0.03784(15) 0.0363(7) Uani 1 1 d .
H16 H 0.1365 0.0889 0.0011 0.044 Uiso 1 1 calc R
C17 C 0.20733(14) 0.2702(3) 0.16707(13) 0.0238(5) Uani 1 1 d .
C18 C 0.19622(15) 0.1468(3) 0.10975(14) 0.0288(6) Uani 1 1 d .
C19 C 0.33642(13) 0.1449(3) 0.40222(13) 0.0195(5) Uani 1 1 d .
C20 C 0.39274(15) 0.0127(3) 0.40003(15) 0.0270(5) Uani 1 1 d .
H20 H 0.4157 0.0044 0.3594 0.032 Uiso 1 1 calc R
C21 C 0.41497(16) -0.1053(3) 0.45663(16) 0.0320(6) Uani 1 1 d .
H21 H 0.4520 -0.1925 0.4535 0.038 Uiso 1 1 calc R
C22 C 0.38241(16) -0.0944(3) 0.51769(16) 0.0333(6) Uani 1 1 d .
H22 H 0.3974 -0.1740 0.5558 0.040 Uiso 1 1 calc R
C23 C 0.32772(15) 0.0346(3) 0.52214(15) 0.0305(6) Uani 1 1 d .
H23 H 0.3061 0.0429 0.5636 0.037 Uiso 1 1 calc R
C24 C 0.30479(14) 0.1523(3) 0.46481(13) 0.0243(5) Uani 1 1 d .
H24 H 0.2673 0.2384 0.4683 0.029 Uiso 1 1 calc R
C25 C 0.39803(13) 0.4444(3) 0.32778(13) 0.0190(5) Uani 1 1 d .
C26 C 0.46858(14) 0.4516(3) 0.38995(14) 0.0246(5) Uani 1 1 d .
H26 H 0.4698 0.3845 0.4314 0.030 Uiso 1 1 calc R
C27 C 0.53716(15) 0.5559(3) 0.39180(15) 0.0309(6) Uani 1 1 d .
H27 H 0.5837 0.5579 0.4341 0.037 Uiso 1 1 calc R
C28 C 0.53665(16) 0.6573(3) 0.33091(16) 0.0317(6) Uani 1 1 d .
H28 H 0.5827 0.7277 0.3322 0.038 Uiso 1 1 calc R
C29 C 0.46764(17) 0.6534(3) 0.26842(16) 0.0363(7) Uani 1 1 d .
H29 H 0.4668 0.7215 0.2273 0.044 Uiso 1 1 calc R
C30 C 0.39924(16) 0.5475(3) 0.26692(14) 0.0295(6) Uani 1 1 d .
H30 H 0.3531 0.5451 0.2243 0.035 Uiso 1 1 calc R
N1 N 0.14666(12) 0.6583(2) 0.37694(11) 0.0254(5) Uani 1 1 d .
N2 N 0.24369(14) 0.0079(3) 0.14037(12) 0.0315(5) Uani 1 1 d .
Si1 Si 0.30354(4) 0.30688(7) 0.32607(3) 0.01762(16) Uani 1 1 d .

loop_
_atom_site_aniso_label
_atom_site_aniso_U_11
_atom_site_aniso_U_22
_atom_site_aniso_U_33
_atom_site_aniso_U_23
_atom_site_aniso_U_13
_atom_site_aniso_U_12
C1 0.0480(17) 0.0226(13) 0.0529(19) -0.0121(12) 0.0137(14) 0.0097(12)
C2 0.0224(12) 0.0215(11) 0.0254(13) -0.0033(10) 0.0069(10) 0.0010(9)
C3 0.0184(11) 0.0165(10) 0.0196(11) -0.0020(9) 0.0067(9) 0.0004(8)
C4 0.0212(11) 0.0219(11) 0.0218(12) 0.0003(9) 0.0094(9) 0.0003(9)
C5 0.0249(12) 0.0346(14) 0.0295(14) 0.0005(11) 0.0100(11) -0.0073(11)
C6 0.0173(11) 0.0468(15) 0.0305(14) 0.0066(12) 0.0102(10) 0.0039(11)
C7 0.0248(12) 0.0349(14) 0.0262(13) 0.0047(11) 0.0129(10) 0.0138(11)
C8 0.0174(10) 0.0187(10) 0.0140(10) 0.0030(8) 0.0063(8) 0.0043(8)
C9 0.0218(11) 0.0215(11) 0.0152(11) 0.0018(9) 0.0056(9) 0.0067(9)
C10 0.0556(19) 0.0346(15) 0.057(2) -0.0218(14) 0.0295(16) -0.0096(14)
C11 0.0274(13) 0.0276(13) 0.0328(15) -0.0027(11) 0.0125(11) -0.0010(10)
C12 0.0203(11) 0.0252(12) 0.0277(13) -0.0001(10) 0.0107(10) 0.0000(10)
C13 0.0259(12) 0.0311(13) 0.0287(14) -0.0004(11) 0.0123(11) -0.0015(10)
C14 0.0308(14) 0.0472(17) 0.0324(15) 0.0138(13) 0.0096(12) 0.0005(12)
C15 0.0323(15) 0.065(2) 0.0251(14) 0.0094(14) 0.0081(12) -0.0084(14)
C16 0.0365(15) 0.0515(18) 0.0245(14) -0.0079(13) 0.0144(12) -0.0172(13)
C17 0.0222(12) 0.0270(12) 0.0268(13) -0.0031(10) 0.0142(10) -0.0056(9)
C18 0.0267(13) 0.0329(13) 0.0319(14) -0.0040(11) 0.0167(11) -0.0089(11)
C19 0.0147(10) 0.0165(10) 0.0274(13) -0.0008(9) 0.0060(9) -0.0018(8)
C20 0.0214(12) 0.0263(12) 0.0358(15) -0.0012(11) 0.0120(11) 0.0007(10)
C21 0.0284(13) 0.0207(12) 0.0461(17) 0.0047(11) 0.0086(12) 0.0055(10)
C22 0.0267(13) 0.0269(13) 0.0434(16) 0.0152(12) 0.0049(12) -0.0020(11)
C23 0.0255(13) 0.0361(14) 0.0314(14) 0.0074(11) 0.0102(11) -0.0026(11)
C24 0.0207(11) 0.0255(12) 0.0285(13) 0.0021(10) 0.0098(10) 0.0013(9)
C25 0.0169(10) 0.0174(11) 0.0259(12) -0.0009(9) 0.0112(9) 0.0012(8)
C26 0.0199(11) 0.0226(12) 0.0320(14) 0.0022(10) 0.0083(10) 0.0004(9)
C27 0.0190(12) 0.0312(14) 0.0414(16) -0.0054(12) 0.0061(11) -0.0044(10)
C28 0.0243(13) 0.0271(13) 0.0510(17) -0.0070(12) 0.0226(12) -0.0084(10)
C29 0.0396(16) 0.0349(15) 0.0413(17) 0.0057(12) 0.0225(14) -0.0072(12)
C30 0.0286(13) 0.0334(14) 0.0280(14) 0.0036(11) 0.0100(11) -0.0037(11)
N1 0.0273(11) 0.0170(10) 0.0329(12) -0.0061(8) 0.0098(9) 0.0042(8)
N2 0.0347(12) 0.0300(11) 0.0340(13) -0.0106(10) 0.0168(10) -0.0046(10)
Si1 0.0157(3) 0.0174(3) 0.0214(3) -0.0022(2) 0.0079(2) 0.0005(2)

loop_
_atom_type_symbol
_atom_type_description
_atom_type_scat_dispersion_real
_atom_type_scat_dispersion_imag
_atom_type_scat_source
C C 0.0033 0.0016 'International Tables Vol C Tables 4.2.6.8 and 6.1.1.4'
H H 0.0000 0.0000 'International Tables Vol C Tables 4.2.6.8 and 6.1.1.4'
N N 0.0061 0.0033 'International Tables Vol C Tables 4.2.6.8 and 6.1.1.4'
Si Si 0.0817 0.0704 'International Tables Vol C Tables 4.2.6.8 and 6.1.1.4'

loop_
_geom_angle_atom_site_label_1
_geom_angle_atom_site_label_2
_geom_angle_atom_site_label_3
_geom_angle
N1 C2 C3 111.2(2)
C2 C3 C8 104.80(18)
C2 C3 Si1 128.16(17)
C8 C3 Si1 127.02(16)
C5 C4 C8 119.1(2)
C4 C5 C6 121.2(2)
C7 C6 C5 121.5(2)
C6 C7 C9 117.1(2)
C4 C8 C9 118.18(19)
C4 C8 C3 133.71(19)
C9 C8 C3 108.10(19)
N1 C9 C7 129.8(2)
N1 C9 C8 107.37(18)
C7 C9 C8 122.8(2)
N2 C11 C12 111.5(2)
C11 C12 C17 104.7(2)
C11 C12 Si1 128.18(19)
C17 C12 Si1 127.08(17)
C14 C13 C17 118.8(2)
C13 C14 C15 121.8(3)
C16 C15 C14 121.2(3)
C15 C16 C18 117.5(3)
C13 C17 C18 118.1(2)
C13 C17 C12 134.0(2)
C18 C17 C12 107.8(2)
N2 C18 C16 129.8(2)
N2 C18 C17 107.6(2)
C16 C18 C17 122.5(2)
C24 C19 C20 116.7(2)
C24 C19 Si1 120.16(17)
C20 C19 Si1 123.14(17)
C21 C20 C19 121.7(2)
C22 C21 C20 120.1(2)
C23 C22 C21 119.8(2)
C22 C23 C24 120.0(2)
C23 C24 C19 121.7(2)
C26 C25 C30 117.0(2)
C26 C25 Si1 121.75(17)
C30 C25 Si1 121.21(18)
C27 C26 C25 121.7(2)
C26 C27 C28 120.2(2)
C29 C28 C27 119.6(2)
C28 C29 C30 119.8(2)
C29 C30 C25 121.7(2)
C2 N1 C9 108.53(17)
C2 N1 C1 126.4(2)
C9 N1 C1 125.0(2)
C11 N2 C18 108.4(2)
C11 N2 C10 126.0(2)
C18 N2 C10 125.5(2)
C3 Si1 C12 109.02(10)
C3 Si1 C19 109.70(10)
C12 Si1 C19 109.50(10)
C3 Si1 C25 108.60(9)
C12 Si1 C25 111.27(10)
C19 Si1 C25 108.73(10)

loop_
_geom_bond_atom_site_label_1
_geom_bond_atom_site_label_2
_geom_bond_distance
C1 N1 1.460(3)
C2 N1 1.370(3)
C2 C3 1.380(3)
C3 C8 1.442(3)
C3 Si1 1.844(2)
C4 C5 1.380(3)
C4 C8 1.398(3)
C5 C6 1.397(4)
C6 C7 1.369(4)
C7 C9 1.396(3)
C8 C9 1.409(3)
C9 N1 1.380(3)
C10 N2 1.445(3)
C11 N2 1.372(3)
C11 C12 1.385(3)
C12 C17 1.444(3)
C12 Si1 1.844(2)
C13 C14 1.373(4)
C13 C17 1.396(3)
C14 C15 1.397(4)
C15 C16 1.361(4)
C16 C18 1.389(4)
C17 C18 1.420(3)
C18 N2 1.377(3)
C19 C24 1.392(3)
C19 C20 1.402(3)
C19 Si1 1.876(2)
C20 C21 1.379(3)
C21 C22 1.376(4)
C22 C23 1.375(3)
C23 C24 1.387(3)
C25 C26 1.389(3)
C25 C30 1.398(3)
C25 Si1 1.881(2)
C26 C27 1.384(3)
C27 C28 1.384(4)
C28 C29 1.376(4)
C29 C30 1.391(3)
